data_7223664
loop_
_publ_author_name
'Zaleski, J.'
'Pietraszko, A.'

_publ_section_title
;
 Crystal structure and phase transitions of
 [C(NH~2~)~3~]~3~Sb~2~Cl~9~ . 0.9H~2~O
;
_journal_issue 9
_journal_name_full 'Zeitschrift f\"ur Naturforschung A'
_journal_page_first 895
_journal_page_last 901
_journal_paper_doi 10.1515/zna-1994-0913
_journal_volume 49
_journal_year 1994
_chemical_formula_sum 'C3 H19.8 Cl9 N9 O0.9 Sb2'
_chemical_name_systematic '(C (N H2)3)3 (Sb2 Cl9) (H2 O).9'
_space_group_IT_number 15
_symmetry_space_group_name_Hall '-C 2yc'
_symmetry_space_group_name_H-M 'C 1 2/c 1'
_cell_angle_alpha 90
_cell_angle_beta 96.4
_cell_angle_gamma 90
_cell_formula_units_Z 4
_cell_length_a 15.275
_cell_length_b 8.794
_cell_length_c 17.904
_cell_volume 2390.027
_citation_journal_id_ASTM ZNASEI
_cod_data_source_file Zaleski_ZNASEI_1994_1709.cif
_cod_data_source_block C3H19.8Cl9N9O0.9Sb2
_cod_original_cell_volume 2390.026
_cod_database_code 7223664

loop_
_symmetry_equiv_pos_as_xyz
x,y,z
-x,y,-z+1/2
-x,-y,-z
x,-y,z-1/2
x+1/2,y+1/2,z
-x+1/2,y+1/2,-z+1/2
-x+1/2,-y+1/2,-z
x+1/2,-y+1/2,z-1/2

loop_
_atom_site_label
_atom_site_type_symbol
_atom_site_fract_x
_atom_site_fract_y
_atom_site_fract_z
_atom_site_occupancy
_atom_site_U_iso_or_equiv
Cl1 Cl-1 0.5801 0.3968 0.09 1 0.0
H2 H+1 0.601 0.2333 0.2578 0.5 0.0
O1 O-2 0.8538 0.4047 0.1676 0.225 0.0
Cl5 Cl-1 0.751 0.3505 0.2501 1 0.0
Cl2 Cl-1 0.7784 0.597 0.0891 1 0.0
Sb1 Sb+3 0.6556 0.5989 0.1664 1 0.0
H5 H+1 0.5199 -0.1005 0.2886 0.5 0.0
H1 H+1 0.5215 0.3052 0.2925 0.5 0.0
H10 H+1 0.8275 0.3119 0.0932 1 0.0
N2 N-3 0.4199 0.1065 0.2684 0.5 0.0
C2 C+4 0.8145 0.0974 0.0884 1 0.0
H8 H+1 0.9151 0.9648 0.083 1 0.0
Cl3 Cl-1 0.5804 0.7912 0.0833 1 0.0
H9 H+1 0.9139 0.222 0.085 1 0.0
Cl4 Cl-1 0.5 0.604 0.25 1 0.0
C1 C+4 0.5 0.1027 0.25 1 0.0
H12 H+1 0.698 0.1837 0.0926 1 0.0
N6 N-3 0.7279 0.0966 0.0884 1 0.0
H4 H+1 0.3829 0.0275 0.2586 0.5 0.0
O2 O-2 0.4595 0.3991 0.1642 0.225 0.0
N3 N-3 0.5439 -0.0237 0.2646 0.5 0.0
N1 N-3 0.5451 0.2272 0.2692 0.5 0.0
H11 H+1 0.699 0.0073 0.0845 1 0.0
N4 N-3 0.8562 0.9662 0.0835 1 0.0
H7 H+1 0.8255 0.8786 0.0797 1 0.0
H3 H+1 0.4019 0.1897 0.2917 0.5 0.0
H6 H+1 0.5991 -0.0322 0.252 0.5 0.0
N5 N-3 0.8557 0.2229 0.0889 1 0.0
